data_1542667
loop_
_publ_author_name
'Wan, Luo-Sheng'
'Shao, Li-Dong'
'Fu, Liangbing'
'Xu, Jun'
'Zhu, Guo-Lei'
'Peng, Xing-Rong'
'Li, Xiao-Nian'
'Li, Yan'
'Qiu, Ming-Hua'

_publ_section_title
;
 One-Step Semisynthesis of a Segetane Diterpenoid from a Jatrophane
 Precursor via a Diels-Alder Reaction.
;
_journal_issue 3
_journal_name_full 'Organic letters'
_journal_page_first 496
_journal_page_last 499
_journal_paper_doi 10.1021/acs.orglett.5b03473
_journal_volume 18
_journal_year 2016
_chemical_absolute_configuration ad
_chemical_formula_moiety 'C26 H34 O8'
_chemical_formula_sum 'C26 H34 O8'
_chemical_formula_weight 474.53
_chemical_name_systematic
; 
 ? 
;
_space_group_IT_number 19
_symmetry_cell_setting orthorhombic
_symmetry_space_group_name_Hall 'P 2ac 2ab'
_symmetry_space_group_name_H-M 'P 21 21 21'
_atom_sites_solution_hydrogens geom
_atom_sites_solution_primary direct
_atom_sites_solution_secondary difmap
_audit_creation_method SHELXL-97
_cell_angle_alpha 90.00
_cell_angle_beta 90.00
_cell_angle_gamma 90.00
_cell_formula_units_Z 4
_cell_length_a 7.87540(10)
_cell_length_b 9.42430(10)
_cell_length_c 32.1424(4)
_cell_measurement_reflns_used 9910
_cell_measurement_temperature 100(2)
_cell_measurement_theta_max 69.02
_cell_measurement_theta_min 2.75
_cell_volume 2385.61(5)
_computing_cell_refinement 'Bruker SAINT'
_computing_data_collection 'Bruker APEX2'
_computing_data_reduction 'Bruker SAINT'
_computing_molecular_graphics 'Bruker SHELXTL'
_computing_publication_material 'Bruker SHELXTL'
_computing_structure_refinement 'SHELXL-97 (Sheldrick, 2008)'
_computing_structure_solution 'SHELXS-97 (Sheldrick, 2008)'
_diffrn_ambient_temperature 100(2)
_diffrn_measured_fraction_theta_full 0.954
_diffrn_measured_fraction_theta_max 0.954
_diffrn_measurement_device_type 'Bruker APEX-II CCD'
_diffrn_measurement_method '\f and \w scans'
_diffrn_radiation_monochromator graphite
_diffrn_radiation_source 'fine-focus sealed tube'
_diffrn_radiation_type CuK\a
_diffrn_radiation_wavelength 1.54178
_diffrn_reflns_av_R_equivalents 0.0450
_diffrn_reflns_av_sigmaI/netI 0.0369
_diffrn_reflns_limit_h_max 8
_diffrn_reflns_limit_h_min -9
_diffrn_reflns_limit_k_max 10
_diffrn_reflns_limit_k_min -9
_diffrn_reflns_limit_l_max 38
_diffrn_reflns_limit_l_min -33
_diffrn_reflns_number 13883
_diffrn_reflns_theta_full 69.55
_diffrn_reflns_theta_max 69.55
_diffrn_reflns_theta_min 2.75
_exptl_absorpt_coefficient_mu 0.803
_exptl_absorpt_correction_T_max 0.8305
_exptl_absorpt_correction_T_min 0.7088
_exptl_absorpt_correction_type multi-scan
_exptl_absorpt_process_details sadabs
_exptl_crystal_colour colourless
_exptl_crystal_density_diffrn 1.321
_exptl_crystal_density_method 'not measured'
_exptl_crystal_description prism
_exptl_crystal_F_000 1016
_exptl_crystal_size_max 0.46
_exptl_crystal_size_mid 0.24
_exptl_crystal_size_min 0.24
_refine_diff_density_max 0.260
_refine_diff_density_min -0.180
_refine_diff_density_rms 0.041
_refine_ls_abs_structure_details 'Flack H D (1983), Acta Cryst. A39, 876-881'
_refine_ls_abs_structure_Flack 0.16(13)
_refine_ls_extinction_coef 0.0048(3)
_refine_ls_extinction_expression Fc^*^=kFc[1+0.001xFc^2^\l^3^/sin(2\q)]^-1/4^
_refine_ls_extinction_method SHELXL
_refine_ls_goodness_of_fit_ref 1.070
_refine_ls_hydrogen_treatment constr
_refine_ls_matrix_type full
_refine_ls_number_parameters 315
_refine_ls_number_reflns 4148
_refine_ls_number_restraints 0
_refine_ls_restrained_S_all 1.070
_refine_ls_R_factor_all 0.0311
_refine_ls_R_factor_gt 0.0310
_refine_ls_shift/su_max 0.000
_refine_ls_shift/su_mean 0.000
_refine_ls_structure_factor_coef Fsqd
_refine_ls_weighting_details 'calc w=1/[\s^2^(Fo^2^)+(0.0378P)^2^+0.7049P] where P=(Fo^2^+2Fc^2^)/3'
_refine_ls_weighting_scheme calc
_refine_ls_wR_factor_gt 0.0814
_refine_ls_wR_factor_ref 0.0815
_reflns_number_gt 4123
_reflns_number_total 4148
_reflns_threshold_expression >2sigma(I)
_cod_data_source_file ol5b03473_si_001.cif
_cod_data_source_block cu_kep616_0m
_cod_depositor_comments
;
The following automatic conversions were performed:

'_symmetry_cell_setting' value 'Orthorhombic' changed to
'orthorhombic' according to
/usr/data/users/saulius/crontab/automatic-downloads/current/ACS/lib/dictionaries/cif_core.dic
dictionary named 'cif_core.dic' version 2.4.2 from 2011-04-26.

Automatic conversion script
Id: cif_fix_values 4268 2015-11-12 08:31:59Z antanas 
;
_cod_database_code 1542667

loop_
_symmetry_equiv_pos_as_xyz
'x, y, z'
'x+1/2, -y+1/2, -z'
'-x, y+1/2, -z+1/2'
'-x+1/2, -y, z+1/2'

loop_
_atom_site_label
_atom_site_type_symbol
_atom_site_fract_x
_atom_site_fract_y
_atom_site_fract_z
_atom_site_U_iso_or_equiv
_atom_site_adp_type
_atom_site_occupancy
_atom_site_symmetry_multiplicity
_atom_site_calc_flag
_atom_site_refinement_flags
O3 O 1.15182(13) 0.50682(11) 0.20244(3) 0.0156(2) Uani 1 1 d .
O21 O 1.01950(16) 0.59667(12) 0.25911(3) 0.0228(3) Uani 1 1 d .
O15 O 1.06576(14) 0.29673(10) 0.13076(3) 0.0148(2) Uani 1 1 d .
O25 O 1.22847(15) 0.24436(12) 0.07518(3) 0.0221(3) Uani 1 1 d .
O14 O 0.98671(15) 0.52371(12) 0.04723(3) 0.0210(3) Uani 1 1 d .
O9 O 0.77040(17) -0.12780(12) 0.12510(3) 0.0249(3) Uani 1 1 d .
O5 O 0.72643(13) 0.52020(11) 0.20152(3) 0.0153(2) Uani 1 1 d .
O23 O 0.67384(17) 0.33544(12) 0.24352(3) 0.0249(3) Uani 1 1 d .
C18 C 0.8662(3) -0.1155(2) 0.03238(5) 0.0331(5) Uani 1 1 d .
H18A H 0.8874 -0.2100 0.0440 0.050 Uiso 1 1 calc R
H18B H 0.9660 -0.0553 0.0368 0.050 Uiso 1 1 calc R
H18C H 0.8437 -0.1238 0.0025 0.050 Uiso 1 1 calc R
C10 C 0.7120(2) -0.04912(17) 0.05394(5) 0.0195(3) Uani 1 1 d .
C11 C 0.6814(2) 0.10583(16) 0.03919(5) 0.0179(3) Uani 1 1 d .
H11A H 0.7138 0.1174 0.0096 0.021 Uiso 1 1 calc R
H11B H 0.5606 0.1327 0.0426 0.021 Uiso 1 1 calc R
C12 C 0.7962(2) 0.19660(16) 0.06764(4) 0.0151(3) Uani 1 1 d .
H12 H 0.9166 0.1786 0.0593 0.018 Uiso 1 1 calc R
C13 C 0.7689(2) 0.36076(15) 0.06836(4) 0.0147(3) Uani 1 1 d .
C14 C 0.9386(2) 0.44185(16) 0.07384(4) 0.0145(3) Uani 1 1 d .
C15 C 1.0399(2) 0.43995(16) 0.11526(4) 0.0146(3) Uani 1 1 d .
C4 C 0.9334(2) 0.51837(15) 0.14891(4) 0.0139(3) Uani 1 1 d .
H4 H 0.8609 0.5892 0.1340 0.017 Uiso 1 1 calc R
C3 C 1.0633(2) 0.60243(16) 0.17450(4) 0.0150(3) Uani 1 1 d .
H3 H 1.0095 0.6833 0.1897 0.018 Uiso 1 1 calc R
C21 C 1.11377(19) 0.51124(16) 0.24360(4) 0.0156(3) Uani 1 1 d .
C22 C 1.1988(2) 0.39258(17) 0.26608(5) 0.0205(3) Uani 1 1 d .
H22A H 1.1990 0.4124 0.2960 0.031 Uiso 1 1 calc R
H22B H 1.3161 0.3833 0.2562 0.031 Uiso 1 1 calc R
H22C H 1.1374 0.3040 0.2608 0.031 Uiso 1 1 calc R
C25 C 1.1674(2) 0.21092(17) 0.10820(5) 0.0171(3) Uani 1 1 d .
C26 C 1.1922(2) 0.07081(17) 0.12927(6) 0.0261(4) Uani 1 1 d .
H26A H 1.1520 -0.0054 0.1110 0.039 Uiso 1 1 calc R
H26B H 1.1279 0.0692 0.1554 0.039 Uiso 1 1 calc R
H26C H 1.3131 0.0569 0.1352 0.039 Uiso 1 1 calc R
C8 C 0.7671(2) 0.12297(16) 0.10879(4) 0.0149(3) Uani 1 1 d .
C9 C 0.7544(2) -0.03100(16) 0.10016(5) 0.0173(3) Uani 1 1 d .
C19 C 0.5567(3) -0.14341(19) 0.04885(5) 0.0312(4) Uani 1 1 d .
H19A H 0.5307 -0.1542 0.0192 0.047 Uiso 1 1 calc R
H19B H 0.4596 -0.1000 0.0630 0.047 Uiso 1 1 calc R
H19C H 0.5797 -0.2368 0.0610 0.047 Uiso 1 1 calc R
C7 C 0.7189(2) 0.18464(16) 0.14414(5) 0.0166(3) Uani 1 1 d .
H7 H 0.7074 0.1278 0.1684 0.020 Uiso 1 1 calc R
C6 C 0.6820(2) 0.34042(17) 0.14710(4) 0.0160(3) Uani 1 1 d .
H6 H 0.5727 0.3477 0.1628 0.019 Uiso 1 1 calc R
C5 C 0.8142(2) 0.42278(15) 0.17352(4) 0.0138(3) Uani 1 1 d .
H5 H 0.8826 0.3540 0.1903 0.017 Uiso 1 1 calc R
C23 C 0.6677(2) 0.46060(16) 0.23684(5) 0.0164(3) Uani 1 1 d .
C24 C 0.5973(2) 0.57031(17) 0.26581(5) 0.0205(3) Uani 1 1 d .
H24A H 0.5422 0.5233 0.2894 0.031 Uiso 1 1 calc R
H24B H 0.5139 0.6287 0.2510 0.031 Uiso 1 1 calc R
H24C H 0.6897 0.6307 0.2760 0.031 Uiso 1 1 calc R
C17 C 0.6438(2) 0.40026(17) 0.10348(5) 0.0162(3) Uani 1 1 d .
H17A H 0.6397 0.5050 0.1055 0.019 Uiso 1 1 calc R
H17B H 0.5292 0.3678 0.0952 0.019 Uiso 1 1 calc R
C20 C 0.6920(2) 0.41083(17) 0.02702(5) 0.0199(3) Uani 1 1 d .
H20A H 0.5799 0.3676 0.0233 0.030 Uiso 1 1 calc R
H20B H 0.7664 0.3825 0.0040 0.030 Uiso 1 1 calc R
H20C H 0.6807 0.5144 0.0273 0.030 Uiso 1 1 calc R
C1 C 1.2092(2) 0.52153(16) 0.11361(4) 0.0162(3) Uani 1 1 d .
H1A H 1.3029 0.4615 0.1242 0.019 Uiso 1 1 calc R
H1B H 1.2356 0.5498 0.0847 0.019 Uiso 1 1 calc R
C2 C 1.1870(2) 0.65336(16) 0.14121(4) 0.0158(3) Uani 1 1 d .
H2 H 1.1293 0.7285 0.1244 0.019 Uiso 1 1 calc R
C16 C 1.3537(2) 0.71361(17) 0.15730(5) 0.0206(3) Uani 1 1 d .
H16A H 1.3304 0.7923 0.1764 0.031 Uiso 1 1 calc R
H16B H 1.4217 0.7481 0.1338 0.031 Uiso 1 1 calc R
H16C H 1.4166 0.6393 0.1720 0.031 Uiso 1 1 calc R

loop_
_atom_site_aniso_label
_atom_site_aniso_U_11
_atom_site_aniso_U_22
_atom_site_aniso_U_33
_atom_site_aniso_U_23
_atom_site_aniso_U_13
_atom_site_aniso_U_12
O3 0.0260(5) 0.0140(5) 0.0070(5) 0.0000(4) -0.0004(4) 0.0011(4)
O21 0.0322(6) 0.0259(6) 0.0102(5) -0.0010(4) 0.0013(5) 0.0051(5)
O15 0.0234(5) 0.0123(5) 0.0086(5) 0.0000(4) 0.0006(4) 0.0020(4)
O25 0.0298(6) 0.0226(6) 0.0138(6) -0.0045(4) 0.0062(5) 0.0020(5)
O14 0.0336(6) 0.0188(6) 0.0108(5) 0.0040(4) 0.0022(5) -0.0032(5)
O9 0.0455(7) 0.0155(6) 0.0136(5) 0.0029(4) -0.0032(5) -0.0015(5)
O5 0.0258(5) 0.0137(5) 0.0064(5) -0.0012(4) 0.0050(4) 0.0011(4)
O23 0.0413(7) 0.0164(6) 0.0170(6) 0.0023(4) 0.0107(5) -0.0004(5)
C18 0.0613(13) 0.0189(9) 0.0192(9) 0.0007(7) 0.0171(9) 0.0068(9)
C10 0.0365(9) 0.0140(7) 0.0079(7) 0.0004(5) 0.0006(7) -0.0010(7)
C11 0.0319(8) 0.0143(8) 0.0074(7) 0.0002(5) -0.0005(6) -0.0026(7)
C12 0.0241(8) 0.0137(8) 0.0074(7) 0.0016(5) 0.0004(6) -0.0005(6)
C13 0.0234(8) 0.0122(7) 0.0085(7) -0.0002(5) -0.0010(6) 0.0020(6)
C14 0.0251(8) 0.0103(7) 0.0083(7) -0.0017(5) 0.0024(6) 0.0042(6)
C15 0.0236(8) 0.0119(7) 0.0084(7) 0.0004(5) 0.0027(6) 0.0016(6)
C4 0.0226(7) 0.0127(7) 0.0065(6) -0.0001(5) 0.0019(6) 0.0027(6)
C3 0.0265(8) 0.0117(7) 0.0068(7) 0.0011(5) -0.0002(6) 0.0034(6)
C21 0.0232(8) 0.0158(8) 0.0079(7) -0.0007(6) 0.0006(6) -0.0062(6)
C22 0.0312(9) 0.0179(8) 0.0124(7) 0.0017(6) -0.0021(7) -0.0036(7)
C25 0.0208(8) 0.0160(8) 0.0146(8) -0.0034(6) -0.0024(6) 0.0006(6)
C26 0.0366(9) 0.0159(8) 0.0257(9) 0.0006(6) -0.0025(8) 0.0090(7)
C8 0.0226(8) 0.0135(7) 0.0086(7) 0.0019(5) -0.0013(6) -0.0021(6)
C9 0.0252(8) 0.0154(8) 0.0114(7) 0.0001(6) 0.0011(6) -0.0006(6)
C19 0.0553(12) 0.0240(9) 0.0142(8) 0.0033(6) -0.0095(8) -0.0144(9)
C7 0.0257(8) 0.0149(8) 0.0092(7) 0.0012(5) 0.0002(6) -0.0049(6)
C6 0.0212(7) 0.0184(8) 0.0085(7) -0.0008(6) 0.0040(6) -0.0012(6)
C5 0.0240(8) 0.0111(7) 0.0064(7) -0.0013(5) 0.0026(6) 0.0028(6)
C23 0.0240(8) 0.0165(8) 0.0086(7) -0.0001(6) 0.0025(6) -0.0026(6)
C24 0.0299(9) 0.0203(8) 0.0113(7) -0.0043(6) 0.0065(7) -0.0004(7)
C17 0.0231(8) 0.0155(7) 0.0100(7) -0.0011(6) -0.0008(6) 0.0017(6)
C20 0.0320(8) 0.0167(8) 0.0109(7) 0.0025(5) -0.0033(7) 0.0016(7)
C1 0.0227(8) 0.0163(8) 0.0094(7) -0.0016(5) 0.0037(6) -0.0014(6)
C2 0.0254(8) 0.0123(7) 0.0097(7) 0.0007(5) 0.0015(6) -0.0008(6)
C16 0.0296(8) 0.0175(8) 0.0147(8) -0.0010(6) 0.0036(7) -0.0061(7)

loop_
_atom_type_symbol
_atom_type_description
_atom_type_scat_dispersion_real
_atom_type_scat_dispersion_imag
_atom_type_scat_source
C C 0.0181 0.0091 'International Tables Vol C Tables 4.2.6.8 and 6.1.1.4'
H H 0.0000 0.0000 'International Tables Vol C Tables 4.2.6.8 and 6.1.1.4'
O O 0.0492 0.0322 'International Tables Vol C Tables 4.2.6.8 and 6.1.1.4'

loop_
_geom_angle_atom_site_label_1
_geom_angle_atom_site_label_2
_geom_angle_atom_site_label_3
_geom_angle
C21 O3 C3 118.57(11)
C25 O15 C15 117.12(11)
C23 O5 C5 114.80(11)
C10 C18 H18A 109.5
C10 C18 H18B 109.5
H18A C18 H18B 109.5
C10 C18 H18C 109.5
H18A C18 H18C 109.5
H18B C18 H18C 109.5
C19 C10 C18 110.49(15)
C19 C10 C9 110.15(13)
C18 C10 C9 108.16(14)
C19 C10 C11 113.04(14)
C18 C10 C11 111.67(14)
C9 C10 C11 102.99(12)
C12 C11 C10 104.42(12)
C12 C11 H11A 110.9
C10 C11 H11A 110.9
C12 C11 H11B 110.9
C10 C11 H11B 110.9
H11A C11 H11B 108.9
C8 C12 C11 100.08(12)
C8 C12 C13 114.89(12)
C11 C12 C13 118.50(13)
C8 C12 H12 107.6
C11 C12 H12 107.6
C13 C12 H12 107.6
C20 C13 C17 107.86(13)
C20 C13 C14 106.69(12)
C17 C13 C14 110.40(12)
C20 C13 C12 110.23(12)
C17 C13 C12 109.72(12)
C14 C13 C12 111.83(12)
O14 C14 C13 120.21(13)
O14 C14 C15 116.86(14)
C13 C14 C15 122.34(12)
O15 C15 C1 110.74(12)
O15 C15 C14 112.14(11)
C1 C15 C14 114.18(12)
O15 C15 C4 106.18(11)
C1 C15 C4 104.68(12)
C14 C15 C4 108.29(12)
C5 C4 C3 116.00(12)
C5 C4 C15 114.36(12)
C3 C4 C15 104.99(12)
C5 C4 H4 107.0
C3 C4 H4 107.0
C15 C4 H4 107.0
O3 C3 C2 108.83(12)
O3 C3 C4 109.38(12)
C2 C3 C4 102.29(11)
O3 C3 H3 112.0
C2 C3 H3 112.0
C4 C3 H3 112.0
O21 C21 O3 124.10(14)
O21 C21 C22 125.34(13)
O3 C21 C22 110.51(13)
C21 C22 H22A 109.5
C21 C22 H22B 109.5
H22A C22 H22B 109.5
C21 C22 H22C 109.5
H22A C22 H22C 109.5
H22B C22 H22C 109.5
O25 C25 O15 123.53(14)
O25 C25 C26 125.17(15)
O15 C25 C26 111.30(13)
C25 C26 H26A 109.5
C25 C26 H26B 109.5
H26A C26 H26B 109.5
C25 C26 H26C 109.5
H26A C26 H26C 109.5
H26B C26 H26C 109.5
C7 C8 C9 124.64(14)
C7 C8 C12 126.14(14)
C9 C8 C12 107.23(12)
O9 C9 C8 127.02(14)
O9 C9 C10 125.17(14)
C8 C9 C10 107.79(12)
C10 C19 H19A 109.5
C10 C19 H19B 109.5
H19A C19 H19B 109.5
C10 C19 H19C 109.5
H19A C19 H19C 109.5
H19B C19 H19C 109.5
C8 C7 C6 122.46(14)
C8 C7 H7 118.8
C6 C7 H7 118.8
C7 C6 C17 109.78(12)
C7 C6 C5 113.22(13)
C17 C6 C5 116.48(13)
C7 C6 H6 105.4
C17 C6 H6 105.4
C5 C6 H6 105.4
O5 C5 C4 103.88(11)
O5 C5 C6 109.53(12)
C4 C5 C6 115.16(12)
O5 C5 H5 109.4
C4 C5 H5 109.4
C6 C5 H5 109.4
O23 C23 O5 123.11(14)
O23 C23 C24 125.61(14)
O5 C23 C24 111.28(13)
C23 C24 H24A 109.5
C23 C24 H24B 109.5
H24A C24 H24B 109.5
C23 C24 H24C 109.5
H24A C24 H24C 109.5
H24B C24 H24C 109.5
C6 C17 C13 116.89(13)
C6 C17 H17A 108.1
C13 C17 H17A 108.1
C6 C17 H17B 108.1
C13 C17 H17B 108.1
H17A C17 H17B 107.3
C13 C20 H20A 109.5
C13 C20 H20B 109.5
H20A C20 H20B 109.5
C13 C20 H20C 109.5
H20A C20 H20C 109.5
H20B C20 H20C 109.5
C2 C1 C15 106.59(12)
C2 C1 H1A 110.4
C15 C1 H1A 110.4
C2 C1 H1B 110.4
C15 C1 H1B 110.4
H1A C1 H1B 108.6
C16 C2 C3 115.51(12)
C16 C2 C1 113.58(13)
C3 C2 C1 102.89(12)
C16 C2 H2 108.2
C3 C2 H2 108.2
C1 C2 H2 108.2
C2 C16 H16A 109.5
C2 C16 H16B 109.5
H16A C16 H16B 109.5
C2 C16 H16C 109.5
H16A C16 H16C 109.5
H16B C16 H16C 109.5

loop_
_geom_bond_atom_site_label_1
_geom_bond_atom_site_label_2
_geom_bond_distance
O3 C21 1.3571(18)
O3 C3 1.4508(18)
O21 C21 1.203(2)
O15 C25 1.3490(19)
O15 C15 1.4531(18)
O25 C25 1.207(2)
O14 C14 1.2127(18)
O9 C9 1.2211(19)
O5 C23 1.3485(18)
O5 C5 1.4595(17)
O23 C23 1.200(2)
C18 C10 1.531(2)
C18 H18A 0.9800
C18 H18B 0.9800
C18 H18C 0.9800
C10 C19 1.521(2)
C10 C9 1.532(2)
C10 C11 1.554(2)
C11 C12 1.544(2)
C11 H11A 0.9900
C11 H11B 0.9900
C12 C8 1.5112(19)
C12 C13 1.562(2)
C12 H12 1.0000
C13 C20 1.535(2)
C13 C17 1.544(2)
C13 C14 1.549(2)
C14 C15 1.552(2)
C15 C1 1.540(2)
C15 C4 1.555(2)
C4 C5 1.523(2)
C4 C3 1.533(2)
C4 H4 1.0000
C3 C2 1.525(2)
C3 H3 1.0000
C21 C22 1.491(2)
C22 H22A 0.9800
C22 H22B 0.9800
C22 H22C 0.9800
C25 C26 1.497(2)
C26 H26A 0.9800
C26 H26B 0.9800
C26 H26C 0.9800
C8 C7 1.332(2)
C8 C9 1.481(2)
C19 H19A 0.9800
C19 H19B 0.9800
C19 H19C 0.9800
C7 C6 1.500(2)
C7 H7 0.9500
C6 C17 1.541(2)
C6 C5 1.552(2)
C6 H6 1.0000
C5 H5 1.0000
C23 C24 1.498(2)
C24 H24A 0.9800
C24 H24B 0.9800
C24 H24C 0.9800
C17 H17A 0.9900
C17 H17B 0.9900
C20 H20A 0.9800
C20 H20B 0.9800
C20 H20C 0.9800
C1 C2 1.537(2)
C1 H1A 0.9900
C1 H1B 0.9900
C2 C16 1.521(2)
C2 H2 1.0000
C16 H16A 0.9800
C16 H16B 0.9800
C16 H16C 0.9800

loop_
_geom_torsion_atom_site_label_1
_geom_torsion_atom_site_label_2
_geom_torsion_atom_site_label_3
_geom_torsion_atom_site_label_4
_geom_torsion
C19 C10 C11 C12 148.61(13)
C18 C10 C11 C12 -86.06(16)
C9 C10 C11 C12 29.77(16)
C10 C11 C12 C8 -41.12(15)
C10 C11 C12 C13 -166.77(13)
C8 C12 C13 C20 -144.58(14)
C11 C12 C13 C20 -26.46(19)
C8 C12 C13 C17 -25.93(18)
C11 C12 C13 C17 92.18(15)
C8 C12 C13 C14 96.91(15)
C11 C12 C13 C14 -144.97(13)
C20 C13 C14 O14 -1.55(18)
C17 C13 C14 O14 -118.50(15)
C12 C13 C14 O14 119.04(15)
C20 C13 C14 C15 169.39(13)
C17 C13 C14 C15 52.45(17)
C12 C13 C14 C15 -70.01(17)
C25 O15 C15 C1 -61.74(15)
C25 O15 C15 C14 67.08(16)
C25 O15 C15 C4 -174.82(12)
O14 C14 C15 O15 -138.47(14)
C13 C14 C15 O15 50.30(18)
O14 C14 C15 C1 -11.47(19)
C13 C14 C15 C1 177.30(12)
O14 C14 C15 C4 104.70(15)
C13 C14 C15 C4 -66.53(16)
O15 C15 C4 C5 -30.20(16)
C1 C15 C4 C5 -147.40(13)
C14 C15 C4 C5 90.42(14)
O15 C15 C4 C3 98.08(13)
C1 C15 C4 C3 -19.13(14)
C14 C15 C4 C3 -141.31(12)
C21 O3 C3 C2 142.69(13)
C21 O3 C3 C4 -106.31(14)
C5 C4 C3 O3 50.58(16)
C15 C4 C3 O3 -76.70(13)
C5 C4 C3 C2 165.85(12)
C15 C4 C3 C2 38.57(14)
C3 O3 C21 O21 -5.6(2)
C3 O3 C21 C22 172.03(12)
C15 O15 C25 O25 -4.4(2)
C15 O15 C25 C26 176.02(13)
C11 C12 C8 C7 -126.85(17)
C13 C12 C8 C7 1.2(2)
C11 C12 C8 C9 37.61(16)
C13 C12 C8 C9 165.67(13)
C7 C8 C9 O9 -33.6(3)
C12 C8 C9 O9 161.65(17)
C7 C8 C9 C10 144.82(16)
C12 C8 C9 C10 -19.93(18)
C19 C10 C9 O9 51.2(2)
C18 C10 C9 O9 -69.7(2)
C11 C10 C9 O9 171.98(17)
C19 C10 C9 C8 -127.31(15)
C18 C10 C9 C8 111.85(15)
C11 C10 C9 C8 -6.48(17)
C9 C8 C7 C6 -160.19(15)
C12 C8 C7 C6 1.7(3)
C8 C7 C6 C17 20.7(2)
C8 C7 C6 C5 -111.36(17)
C23 O5 C5 C4 -154.40(12)
C23 O5 C5 C6 82.07(15)
C3 C4 C5 O5 59.34(16)
C15 C4 C5 O5 -178.19(12)
C3 C4 C5 C6 179.11(13)
C15 C4 C5 C6 -58.42(17)
C7 C6 C5 O5 -135.24(12)
C17 C6 C5 O5 96.07(15)
C7 C6 C5 C4 108.16(14)
C17 C6 C5 C4 -20.54(19)
C5 O5 C23 O23 -5.9(2)
C5 O5 C23 C24 173.55(13)
C7 C6 C17 C13 -48.21(18)
C5 C6 C17 C13 82.12(17)
C20 C13 C17 C6 171.10(13)
C14 C13 C17 C6 -72.68(17)
C12 C13 C17 C6 51.01(18)
O15 C15 C1 C2 -121.48(12)
C14 C15 C1 C2 110.81(13)
C4 C15 C1 C2 -7.44(15)
O3 C3 C2 C16 -51.43(17)
C4 C3 C2 C16 -167.10(13)
O3 C3 C2 C1 72.90(14)
C4 C3 C2 C1 -42.77(14)
C15 C1 C2 C16 156.87(12)
C15 C1 C2 C3 31.28(15)
